data_4086125
loop_
_publ_author_name
'Aghazadeh Meshgi, Mohammad'
'Baumgartner, Judith'
'Marschner, Christoph'

_publ_section_title
;
 Oligosilanylsilatranes.
;
_journal_issue 15
_journal_name_full Organometallics
_journal_page_first 3721
_journal_page_last 3731
_journal_paper_doi 10.1021/acs.organomet.5b00404
_journal_volume 34
_journal_year 2015
_chemical_formula_sum 'C57 H129 F9 N3 O18 S3 Si15'
_chemical_formula_weight 1833.16
_chemical_name_systematic
;
 ?
;
_space_group_IT_number 14
_symmetry_cell_setting monoclinic
_symmetry_space_group_name_Hall '-P 2ybc'
_symmetry_space_group_name_H-M 'P 1 21/c 1'
_atom_sites_solution_hydrogens geom
_atom_sites_solution_primary direct
_atom_sites_solution_secondary difmap
_audit_creation_method SHELXL-97
_cell_angle_alpha 90.00
_cell_angle_beta 92.743(3)
_cell_angle_gamma 90.00
_cell_formula_units_Z 4
_cell_length_a 21.030(3)
_cell_length_b 10.2241(16)
_cell_length_c 45.503(7)
_cell_measurement_reflns_used 13446
_cell_measurement_temperature 100(2)
_cell_measurement_theta_max 51.381
_cell_measurement_theta_min 4.412
_cell_volume 9773(3)
_computing_cell_refinement 'Bruker XSCANS'
_computing_data_collection 'Bruker XSCANS'
_computing_data_reduction 'Bruker SHELXTL'
_computing_molecular_graphics 'Bruker SHELXTL'
_computing_publication_material 'Bruker SHELXTL'
_computing_structure_refinement 'SHELXL-97 (Sheldrick, 1997)'
_computing_structure_solution 'SHELXS-97 (Sheldrick, 1990)'
_diffrn_ambient_temperature 100(2)
_diffrn_measured_fraction_theta_full 0.999
_diffrn_measured_fraction_theta_max 0.999
_diffrn_measurement_device_type 'SMART APEX'
_diffrn_measurement_method '\w scans'
_diffrn_radiation_monochromator graphite
_diffrn_radiation_source 'fine-focus sealed tube'
_diffrn_radiation_type MoK\a
_diffrn_radiation_wavelength 0.71073
_diffrn_reflns_av_R_equivalents 0.0597
_diffrn_reflns_av_sigmaI/netI 0.0571
_diffrn_reflns_limit_h_max 26
_diffrn_reflns_limit_h_min -26
_diffrn_reflns_limit_k_max 12
_diffrn_reflns_limit_k_min -12
_diffrn_reflns_limit_l_max 56
_diffrn_reflns_limit_l_min -56
_diffrn_reflns_number 76582
_diffrn_reflns_theta_full 26.38
_diffrn_reflns_theta_max 26.38
_diffrn_reflns_theta_min 1.29
_exptl_absorpt_coefficient_mu 0.331
_exptl_absorpt_correction_T_max 0.9489
_exptl_absorpt_correction_T_min 0.8957
_exptl_absorpt_correction_type multi-scan
_exptl_absorpt_process_details SADABS
_exptl_crystal_colour colorless
_exptl_crystal_density_diffrn 1.246
_exptl_crystal_density_method 'not measured'
_exptl_crystal_description blocks
_exptl_crystal_F_000 3900
_exptl_crystal_size_max 0.34
_exptl_crystal_size_mid 0.22
_exptl_crystal_size_min 0.16
_platon_squeeze_details
;
;
_refine_diff_density_max 0.908
_refine_diff_density_min -0.319
_refine_diff_density_rms 0.080
_refine_ls_extinction_method none
_refine_ls_goodness_of_fit_ref 1.065
_refine_ls_hydrogen_treatment mixed
_refine_ls_matrix_type full
_refine_ls_number_parameters 985
_refine_ls_number_reflns 19975
_refine_ls_number_restraints 3
_refine_ls_restrained_S_all 1.065
_refine_ls_R_factor_all 0.0905
_refine_ls_R_factor_gt 0.0646
_refine_ls_shift/su_max 0.002
_refine_ls_shift/su_mean 0.000
_refine_ls_structure_factor_coef Fsqd
_refine_ls_weighting_details 'calc w=1/[\s^2^(Fo^2^)+(0.0664P)^2^+6.8032P] where P=(Fo^2^+2Fc^2^)/3'
_refine_ls_weighting_scheme calc
_refine_ls_wR_factor_gt 0.1392
_refine_ls_wR_factor_ref 0.1508
_reflns_number_gt 15014
_reflns_number_total 19975
_reflns_threshold_expression >2sigma(I)
_cod_data_source_file om5b00404_si_002.cif
_cod_data_source_block 19_1150j
_cod_depositor_comments 'Adding full bibliography for 4086115--4086125.cif.'
_cod_original_sg_symbol_H-M P2(1)/c
_cod_database_code 4086125

loop_
_symmetry_equiv_pos_as_xyz
'x, y, z'
'-x, y+1/2, -z+1/2'
'-x, -y, -z'
'x, -y-1/2, z-1/2'

loop_
_atom_site_label
_atom_site_type_symbol
_atom_site_fract_x
_atom_site_fract_y
_atom_site_fract_z
_atom_site_U_iso_or_equiv
_atom_site_adp_type
_atom_site_occupancy
_atom_site_symmetry_multiplicity
_atom_site_calc_flag
_atom_site_refinement_flags
Si1 Si 0.82378(4) 0.43450(8) 0.443566(19) 0.02307(19) Uani 1 1 d .
Si2 Si 0.83552(4) 0.21384(9) 0.45712(2) 0.0263(2) Uani 1 1 d .
Si3 Si 0.89408(4) 0.49457(10) 0.40747(2) 0.0312(2) Uani 1 1 d .
Si4 Si 0.82689(5) 0.57661(10) 0.48416(2) 0.0336(2) Uani 1 1 d .
Si5 Si 0.72323(4) 0.44634(8) 0.421110(18) 0.02110(19) Uani 1 1 d .
Si6 Si 0.14767(4) 1.00677(9) 0.39138(2) 0.0266(2) Uani 1 1 d .
Si7 Si 0.13254(5) 1.22226(10) 0.37465(2) 0.0339(2) Uani 1 1 d .
Si8 Si 0.08014(4) 0.95010(9) 0.42878(2) 0.0295(2) Uani 1 1 d .
Si9 Si 0.14628(5) 0.84523(11) 0.35465(2) 0.0367(2) Uani 1 1 d .
Si10 Si 0.24894(4) 0.99434(9) 0.41269(2) 0.0251(2) Uani 1 1 d .
Si11 Si 0.16831(4) 0.37918(8) 0.223442(19) 0.02186(19) Uani 1 1 d .
Si12 Si 0.18061(5) 0.51596(10) 0.18277(2) 0.0356(2) Uani 1 1 d .
Si13 Si 0.08656(5) 0.45505(11) 0.25207(2) 0.0402(3) Uani 1 1 d .
Si14 Si 0.15885(4) 0.15643(9) 0.21121(2) 0.0248(2) Uani 1 1 d .
Si15 Si 0.26379(4) 0.39071(8) 0.250330(18) 0.02181(19) Uani 1 1 d .
N1 N 0.57371(12) 0.4499(3) 0.38957(6) 0.0245(6) Uani 1 1 d D
N2 N 0.39827(12) 0.9537(3) 0.44267(7) 0.0305(6) Uani 1 1 d D
N3 N 0.40930(12) 0.3999(3) 0.28608(6) 0.0241(6) Uani 1 1 d D
O1 O 0.45431(12) 0.6048(2) 0.06799(6) 0.0447(7) Uani 1 1 d .
O2 O 0.39917(12) 0.5956(3) 0.01978(6) 0.0458(7) Uani 1 1 d .
O3 O 0.48084(11) 0.4365(2) 0.03334(6) 0.0442(7) Uani 1 1 d .
O4 O 0.54536(11) 0.5519(2) 0.26729(5) 0.0354(6) Uani 1 1 d .
O5 O 0.53255(10) 0.4088(2) 0.30891(5) 0.0317(5) Uani 1 1 d .
O6 O 0.61316(11) 0.5787(2) 0.31190(5) 0.0377(6) Uani 1 1 d .
O7 O 0.43465(10) 0.6285(2) 0.40089(5) 0.0311(5) Uani 1 1 d .
O8 O 0.36345(11) 0.6102(2) 0.35714(5) 0.0373(6) Uani 1 1 d .
O9 O 0.45125(11) 0.4596(2) 0.36489(5) 0.0400(6) Uani 1 1 d .
O10 O 0.66913(10) 0.4114(2) 0.44470(5) 0.0333(6) Uani 1 1 d .
O11 O 0.70482(10) 0.5897(2) 0.40709(5) 0.0317(5) Uani 1 1 d .
O12 O 0.71360(10) 0.3399(2) 0.39415(5) 0.0291(5) Uani 1 1 d .
O13 O 0.27156(11) 1.1207(2) 0.43300(5) 0.0394(6) Uani 1 1 d .
O14 O 0.30126(10) 0.9807(2) 0.38725(5) 0.0372(6) Uani 1 1 d .
O15 O 0.25515(11) 0.8660(2) 0.43367(5) 0.0365(6) Uani 1 1 d .
O16 O 0.26424(10) 0.3160(2) 0.28235(5) 0.0268(5) Uani 1 1 d .
O17 O 0.31842(9) 0.3195(2) 0.23158(4) 0.0249(5) Uani 1 1 d .
O18 O 0.28745(10) 0.5420(2) 0.25709(5) 0.0275(5) Uani 1 1 d .
S1 S 0.43327(4) 0.52817(8) 0.04287(2) 0.0301(2) Uani 1 1 d .
S2 S 0.57476(4) 0.49424(8) 0.293308(17) 0.02708(19) Uani 1 1 d .
S3 S 0.40663(4) 0.54756(8) 0.377905(17) 0.02484(18) Uani 1 1 d .
F1 F 0.35191(11) 0.3365(2) 0.03671(6) 0.0598(7) Uani 1 1 d .
F2 F 0.39870(15) 0.3486(2) 0.07941(6) 0.0767(8) Uani 1 1 d .
F3 F 0.32532(12) 0.4845(3) 0.06716(6) 0.0660(7) Uani 1 1 d .
F4 F 0.60111(11) 0.2878(2) 0.26239(5) 0.0572(6) Uani 1 1 d .
F5 F 0.67294(10) 0.4366(2) 0.26233(5) 0.0577(6) Uani 1 1 d .
F6 F 0.66358(10) 0.3167(2) 0.30081(5) 0.0582(6) Uani 1 1 d .
F7 F 0.31169(12) 0.4962(2) 0.41132(6) 0.0649(7) Uani 1 1 d .
F8 F 0.39116(13) 0.3666(2) 0.41720(5) 0.0642(7) Uani 1 1 d .
F9 F 0.32772(10) 0.3503(2) 0.37900(5) 0.0497(6) Uani 1 1 d .
C1 C 0.44922(17) 0.5550(4) 0.17316(8) 0.0375(9) Uani 1 1 d .
H1 H 0.4159 0.6175 0.1738 0.045 Uiso 1 1 calc R
C2 C 0.49623(17) 0.5510(4) 0.19522(8) 0.0366(9) Uani 1 1 d .
H2 H 0.4955 0.6113 0.2111 0.044 Uiso 1 1 calc R
C3 C 0.54383(18) 0.4612(4) 0.19445(8) 0.0431(10) Uani 1 1 d .
H3 H 0.5761 0.4590 0.2098 0.052 Uiso 1 1 calc R
C4 C 0.45058(18) 0.4686(4) 0.15028(8) 0.0448(10) Uani 1 1 d .
H4 H 0.4182 0.4718 0.1350 0.054 Uiso 1 1 calc R
C5 C 0.4981(2) 0.3775(4) 0.14920(8) 0.0463(10) Uani 1 1 d .
H5 H 0.4987 0.3175 0.1333 0.056 Uiso 1 1 calc R
C6 C 0.54549(19) 0.3734(4) 0.17158(9) 0.0460(10) Uani 1 1 d .
H6 H 0.5787 0.3106 0.1711 0.055 Uiso 1 1 calc R
C7 C 0.37421(19) 0.4192(4) 0.05721(9) 0.0409(9) Uani 1 1 d .
C8 C 0.45590(16) 0.5314(3) 0.47788(7) 0.0317(8) Uani 1 1 d .
H8 H 0.4255 0.5536 0.4626 0.038 Uiso 1 1 calc R
C9 C 0.46108(16) 0.4053(3) 0.48751(8) 0.0327(8) Uani 1 1 d .
H9 H 0.4342 0.3395 0.4789 0.039 Uiso 1 1 calc R
C10 C 0.49480(18) 0.6263(3) 0.49038(8) 0.0395(9) Uani 1 1 d .
H10 H 0.4912 0.7141 0.4837 0.047 Uiso 1 1 calc R
C11 C 0.63124(17) 0.3783(4) 0.27908(8) 0.0398(9) Uani 1 1 d .
C12 C 0.35593(18) 0.4355(4) 0.39742(8) 0.0372(8) Uani 1 1 d .
C13 C 0.60879(16) 0.4723(4) 0.44473(7) 0.0383(9) Uani 1 1 d .
H13A H 0.6147 0.5675 0.4420 0.046 Uiso 1 1 calc R
H13B H 0.5912 0.4591 0.4643 0.046 Uiso 1 1 calc R
C14 C 0.56064(15) 0.4253(3) 0.42181(7) 0.0307(8) Uani 1 1 d .
H14A H 0.5193 0.4665 0.4258 0.037 Uiso 1 1 calc R
H14B H 0.5555 0.3299 0.4245 0.037 Uiso 1 1 calc R
C15 C 0.66777(16) 0.6054(4) 0.38053(8) 0.0350(8) Uani 1 1 d .
H15A H 0.6836 0.5432 0.3659 0.042 Uiso 1 1 calc R
H15B H 0.6749 0.6948 0.3730 0.042 Uiso 1 1 calc R
C16 C 0.59753(15) 0.5852(3) 0.38237(7) 0.0280(7) Uani 1 1 d .
H16A H 0.5770 0.6116 0.3633 0.034 Uiso 1 1 calc R
H16B H 0.5823 0.6461 0.3974 0.034 Uiso 1 1 calc R
C17 C 0.65770(16) 0.2653(3) 0.38923(9) 0.0383(9) Uani 1 1 d .
H17A H 0.6438 0.2334 0.4084 0.046 Uiso 1 1 calc R
H17B H 0.6680 0.1877 0.3773 0.046 Uiso 1 1 calc R
C18 C 0.60302(15) 0.3372(3) 0.37388(8) 0.0333(8) Uani 1 1 d .
H18A H 0.6179 0.3704 0.3550 0.040 Uiso 1 1 calc R
H18B H 0.5689 0.2728 0.3691 0.040 Uiso 1 1 calc R
C19 C 0.97882(18) 0.4712(5) 0.42097(10) 0.0612(13) Uani 1 1 d .
H19A H 1.0072 0.4954 0.4054 0.092 Uiso 1 1 calc R
H19B H 0.9858 0.3793 0.4263 0.092 Uiso 1 1 calc R
H19C H 0.9878 0.5266 0.4382 0.092 Uiso 1 1 calc R
C20 C 0.8810(2) 0.6690(4) 0.39664(9) 0.0571(12) Uani 1 1 d .
H20A H 0.8930 0.7259 0.4133 0.086 Uiso 1 1 calc R
H20B H 0.8359 0.6824 0.3909 0.086 Uiso 1 1 calc R
H20C H 0.9071 0.6901 0.3800 0.086 Uiso 1 1 calc R
C21 C 0.87951(18) 0.3897(4) 0.37441(8) 0.0421(9) Uani 1 1 d .
H21A H 0.8343 0.3936 0.3681 0.063 Uiso 1 1 calc R
H21B H 0.8912 0.2991 0.3792 0.063 Uiso 1 1 calc R
H21C H 0.9053 0.4211 0.3585 0.063 Uiso 1 1 calc R
C22 C 0.9065(2) 0.5654(5) 0.50394(10) 0.0718(16) Uani 1 1 d .
H22A H 0.9393 0.5958 0.4910 0.108 Uiso 1 1 calc R
H22B H 0.9150 0.4743 0.5096 0.108 Uiso 1 1 calc R
H22C H 0.9069 0.6201 0.5216 0.108 Uiso 1 1 calc R
C23 C 0.8131(2) 0.7489(4) 0.47189(9) 0.0518(11) Uani 1 1 d .
H23A H 0.7747 0.7530 0.4588 0.078 Uiso 1 1 calc R
H23B H 0.8498 0.7794 0.4613 0.078 Uiso 1 1 calc R
H23C H 0.8076 0.8047 0.4891 0.078 Uiso 1 1 calc R
C24 C 0.7646(3) 0.5309(5) 0.51015(10) 0.0790(17) Uani 1 1 d .
H24A H 0.7678 0.5883 0.5274 0.118 Uiso 1 1 calc R
H24B H 0.7708 0.4399 0.5164 0.118 Uiso 1 1 calc R
H24C H 0.7224 0.5404 0.5003 0.118 Uiso 1 1 calc R
C25 C 0.91847(16) 0.1876(4) 0.47356(8) 0.0400(9) Uani 1 1 d .
H25A H 0.9246 0.2404 0.4915 0.060 Uiso 1 1 calc R
H25B H 0.9496 0.2139 0.4593 0.060 Uiso 1 1 calc R
H25C H 0.9244 0.0950 0.4785 0.060 Uiso 1 1 calc R
C26 C 0.77647(17) 0.1679(4) 0.48471(8) 0.0383(9) Uani 1 1 d .
H26A H 0.7336 0.1912 0.4771 0.058 Uiso 1 1 calc R
H26B H 0.7862 0.2149 0.5031 0.058 Uiso 1 1 calc R
H26C H 0.7786 0.0735 0.4883 0.058 Uiso 1 1 calc R
C27 C 0.82363(17) 0.1061(3) 0.42414(8) 0.0361(8) Uani 1 1 d .
H27A H 0.8254 0.0143 0.4303 0.054 Uiso 1 1 calc R
H27B H 0.8572 0.1232 0.4104 0.054 Uiso 1 1 calc R
H27C H 0.7820 0.1245 0.4144 0.054 Uiso 1 1 calc R
C28 C 0.30916(16) 1.1099(4) 0.45905(8) 0.0375(8) Uani 1 1 d .
H28A H 0.2906 1.0405 0.4712 0.045 Uiso 1 1 calc R
H28B H 0.3057 1.1931 0.4700 0.045 Uiso 1 1 calc R
C29 C 0.37826(16) 1.0802(3) 0.45664(9) 0.0368(9) Uani 1 1 d .
H29A H 0.3983 1.0829 0.4768 0.044 Uiso 1 1 calc R
H29B H 0.3970 1.1526 0.4455 0.044 Uiso 1 1 calc R
C30 C 0.36397(16) 1.0271(4) 0.39009(8) 0.0397(9) Uani 1 1 d .
H30A H 0.3624 1.1191 0.3968 0.048 Uiso 1 1 calc R
H30B H 0.3814 1.0277 0.3703 0.048 Uiso 1 1 calc R
C31 C 0.40955(16) 0.9567(4) 0.40996(9) 0.0412(9) Uani 1 1 d .
H31A H 0.4521 0.9953 0.4075 0.049 Uiso 1 1 calc R
H31B H 0.4114 0.8650 0.4031 0.049 Uiso 1 1 calc R
C32 C 0.30720(16) 0.7831(3) 0.43534(9) 0.0400(9) Uani 1 1 d .
H32A H 0.3195 0.7640 0.4150 0.048 Uiso 1 1 calc R
H32B H 0.2937 0.6994 0.4441 0.048 Uiso 1 1 calc R
C33 C 0.36564(17) 0.8308(3) 0.45272(8) 0.0362(9) Uani 1 1 d .
H33A H 0.3974 0.7593 0.4531 0.043 Uiso 1 1 calc R
H33B H 0.3536 0.8450 0.4732 0.043 Uiso 1 1 calc R
C34 C 0.19124(18) 1.2593(4) 0.34636(8) 0.0470(10) Uani 1 1 d .
H34A H 0.1886 1.3521 0.3411 0.071 Uiso 1 1 calc R
H34B H 0.1817 1.2059 0.3288 0.071 Uiso 1 1 calc R
H34C H 0.2343 1.2393 0.3543 0.071 Uiso 1 1 calc R
C35 C 0.1460(2) 1.3379(4) 0.40609(9) 0.0502(10) Uani 1 1 d .
H35A H 0.1881 1.3219 0.4156 0.075 Uiso 1 1 calc R
H35B H 0.1133 1.3243 0.4204 0.075 Uiso 1 1 calc R
H35C H 0.1438 1.4280 0.3988 0.075 Uiso 1 1 calc R
C36 C 0.04932(17) 1.2434(4) 0.35827(9) 0.0501(11) Uani 1 1 d .
H36A H 0.0187 1.2278 0.3734 0.075 Uiso 1 1 calc R
H36B H 0.0419 1.1809 0.3422 0.075 Uiso 1 1 calc R
H36C H 0.0441 1.3327 0.3507 0.075 Uiso 1 1 calc R
C37 C 0.09829(19) 1.0558(4) 0.46164(8) 0.0421(9) Uani 1 1 d .
H37A H 0.0933 1.1480 0.4561 0.063 Uiso 1 1 calc R
H37B H 0.1422 1.0402 0.4690 0.063 Uiso 1 1 calc R
H37C H 0.0689 1.0348 0.4770 0.063 Uiso 1 1 calc R
C38 C -0.00513(17) 0.9767(4) 0.41609(9) 0.0503(11) Uani 1 1 d .
H38A H -0.0330 0.9508 0.4317 0.075 Uiso 1 1 calc R
H38B H -0.0150 0.9237 0.3985 0.075 Uiso 1 1 calc R
H38C H -0.0119 1.0693 0.4114 0.075 Uiso 1 1 calc R
C39 C 0.0922(2) 0.7743(4) 0.43941(8) 0.0463(10) Uani 1 1 d .
H39A H 0.1367 0.7604 0.4460 0.069 Uiso 1 1 calc R
H39B H 0.0817 0.7183 0.4224 0.069 Uiso 1 1 calc R
H39C H 0.0645 0.7523 0.4554 0.069 Uiso 1 1 calc R
C40 C 0.0616(2) 0.7893(6) 0.34770(12) 0.0810(17) Uani 1 1 d .
H40A H 0.0361 0.8612 0.3391 0.122 Uiso 1 1 calc R
H40B H 0.0440 0.7625 0.3663 0.122 Uiso 1 1 calc R
H40C H 0.0606 0.7150 0.3341 0.122 Uiso 1 1 calc R
C41 C 0.1930(2) 0.7009(4) 0.36753(10) 0.0609(12) Uani 1 1 d .
H41A H 0.1830 0.6264 0.3546 0.091 Uiso 1 1 calc R
H41B H 0.1822 0.6792 0.3877 0.091 Uiso 1 1 calc R
H41C H 0.2386 0.7208 0.3672 0.091 Uiso 1 1 calc R
C42 C 0.1787(3) 0.9068(6) 0.32035(10) 0.105(2) Uani 1 1 d .
H42A H 0.2223 0.9378 0.3244 0.157 Uiso 1 1 calc R
H42B H 0.1522 0.9792 0.3127 0.157 Uiso 1 1 calc R
H42C H 0.1787 0.8362 0.3058 0.157 Uiso 1 1 calc R
C43 C 0.31648(14) 0.2381(3) 0.29298(7) 0.0276(7) Uani 1 1 d .
H43A H 0.3318 0.1856 0.2765 0.033 Uiso 1 1 calc R
H43B H 0.3013 0.1765 0.3079 0.033 Uiso 1 1 calc R
C44 C 0.37192(15) 0.3151(3) 0.30653(7) 0.0279(7) Uani 1 1 d .
H44A H 0.4019 0.2524 0.3163 0.034 Uiso 1 1 calc R
H44B H 0.3555 0.3721 0.3220 0.034 Uiso 1 1 calc R
C45 C 0.42496(14) 0.3386(3) 0.25671(7) 0.0260(7) Uani 1 1 d .
H45A H 0.4686 0.3660 0.2522 0.031 Uiso 1 1 calc R
H45B H 0.4258 0.2424 0.2593 0.031 Uiso 1 1 calc R
C46 C 0.38154(13) 0.3689(3) 0.23015(7) 0.0242(7) Uani 1 1 d .
H46A H 0.3793 0.4650 0.2277 0.029 Uiso 1 1 calc R
H46B H 0.4007 0.3322 0.2125 0.029 Uiso 1 1 calc R
C47 C 0.32113(15) 0.5783(3) 0.28367(7) 0.0301(8) Uani 1 1 d .
H47A H 0.3006 0.5357 0.3003 0.036 Uiso 1 1 calc R
H47B H 0.3172 0.6740 0.2863 0.036 Uiso 1 1 calc R
C48 C 0.39109(15) 0.5427(3) 0.28514(8) 0.0287(7) Uani 1 1 d .
H48A H 0.4105 0.5822 0.2678 0.034 Uiso 1 1 calc R
H48B H 0.4110 0.5851 0.3028 0.034 Uiso 1 1 calc R
C49 C 0.11175(18) 0.4924(4) 0.15588(8) 0.0407(9) Uani 1 1 d .
H49A H 0.1167 0.5495 0.1388 0.061 Uiso 1 1 calc R
H49B H 0.0722 0.5145 0.1653 0.061 Uiso 1 1 calc R
H49C H 0.1102 0.4010 0.1494 0.061 Uiso 1 1 calc R
C50 C 0.2563(2) 0.4797(6) 0.16486(12) 0.095(2) Uani 1 1 d .
H50A H 0.2566 0.3878 0.1587 0.143 Uiso 1 1 calc R
H50B H 0.2923 0.4963 0.1788 0.143 Uiso 1 1 calc R
H50C H 0.2598 0.5360 0.1476 0.143 Uiso 1 1 calc R
C51 C 0.1823(3) 0.6909(4) 0.19502(12) 0.092(2) Uani 1 1 d .
H51A H 0.2135 0.7011 0.2116 0.137 Uiso 1 1 calc R
H51B H 0.1401 0.7162 0.2012 0.137 Uiso 1 1 calc R
H51C H 0.1943 0.7468 0.1787 0.137 Uiso 1 1 calc R
C52 C 0.1104(3) 0.6022(8) 0.2716(2) 0.182(5) Uani 1 1 d .
H52A H 0.1182 0.6719 0.2575 0.274 Uiso 1 1 calc R
H52B H 0.1493 0.5853 0.2837 0.274 Uiso 1 1 calc R
H52C H 0.0764 0.6293 0.2843 0.274 Uiso 1 1 calc R
C53 C 0.0132(2) 0.4785(6) 0.22878(11) 0.093(2) Uani 1 1 d .
H53A H -0.0235 0.4832 0.2412 0.139 Uiso 1 1 calc R
H53B H 0.0077 0.4049 0.2151 0.139 Uiso 1 1 calc R
H53C H 0.0163 0.5601 0.2176 0.139 Uiso 1 1 calc R
C54 C 0.21790(16) 0.1114(4) 0.18357(8) 0.0393(9) Uani 1 1 d .
H54A H 0.2607 0.1357 0.1911 0.059 Uiso 1 1 calc R
H54B H 0.2078 0.1580 0.1651 0.059 Uiso 1 1 calc R
H54C H 0.2162 0.0169 0.1800 0.059 Uiso 1 1 calc R
C55 C 0.07605(15) 0.1216(3) 0.19556(8) 0.0331(8) Uani 1 1 d .
H55A H 0.0717 0.0278 0.1915 0.050 Uiso 1 1 calc R
H55B H 0.0685 0.1711 0.1773 0.050 Uiso 1 1 calc R
H55C H 0.0449 0.1477 0.2098 0.050 Uiso 1 1 calc R
C56 C 0.17369(19) 0.0555(4) 0.24502(9) 0.0448(10) Uani 1 1 d .
H56A H 0.1669 -0.0370 0.2402 0.067 Uiso 1 1 calc R
H56B H 0.1443 0.0821 0.2600 0.067 Uiso 1 1 calc R
H56C H 0.2176 0.0685 0.2526 0.067 Uiso 1 1 calc R
C57 C 0.0646(3) 0.3252(7) 0.27912(12) 0.105(2) Uani 1 1 d .
H57A H 0.1021 0.3024 0.2917 0.158 Uiso 1 1 calc R
H57B H 0.0493 0.2473 0.2684 0.158 Uiso 1 1 calc R
H57C H 0.0310 0.3582 0.2913 0.158 Uiso 1 1 calc R
H90 H 0.5291(7) 0.447(4) 0.3809(8) 0.057(12) Uiso 1 1 d D
H92 H 0.4534(7) 0.408(4) 0.2951(8) 0.065(13) Uiso 1 1 d D
H91 H 0.4418(8) 0.940(4) 0.4520(8) 0.068(14) Uiso 1 1 d D

loop_
_atom_site_aniso_label
_atom_site_aniso_U_11
_atom_site_aniso_U_22
_atom_site_aniso_U_33
_atom_site_aniso_U_23
_atom_site_aniso_U_13
_atom_site_aniso_U_12
Si1 0.0210(4) 0.0263(5) 0.0213(4) 0.0000(4) -0.0054(3) -0.0006(4)
Si2 0.0252(5) 0.0287(5) 0.0246(5) 0.0039(4) -0.0025(4) 0.0037(4)
Si3 0.0279(5) 0.0357(5) 0.0298(5) 0.0024(4) -0.0008(4) -0.0081(4)
Si4 0.0382(6) 0.0327(5) 0.0287(5) -0.0081(4) -0.0104(4) 0.0058(4)
Si5 0.0189(4) 0.0232(4) 0.0207(4) 0.0007(3) -0.0036(3) 0.0008(3)
Si6 0.0213(4) 0.0342(5) 0.0239(5) -0.0013(4) -0.0041(4) 0.0019(4)
Si7 0.0283(5) 0.0390(6) 0.0344(6) 0.0064(4) 0.0020(4) 0.0006(4)
Si8 0.0270(5) 0.0361(5) 0.0251(5) -0.0004(4) -0.0030(4) -0.0020(4)
Si9 0.0350(5) 0.0454(6) 0.0286(5) -0.0092(5) -0.0079(4) 0.0019(5)
Si10 0.0195(4) 0.0278(5) 0.0275(5) -0.0044(4) -0.0043(4) 0.0031(4)
Si11 0.0163(4) 0.0264(5) 0.0226(5) -0.0006(4) -0.0024(3) 0.0015(3)
Si12 0.0277(5) 0.0364(6) 0.0413(6) 0.0160(5) -0.0122(4) -0.0086(4)
Si13 0.0266(5) 0.0594(7) 0.0347(6) -0.0135(5) 0.0002(4) 0.0120(5)
Si14 0.0192(4) 0.0267(5) 0.0278(5) -0.0001(4) -0.0046(4) -0.0003(4)
Si15 0.0170(4) 0.0266(5) 0.0215(4) -0.0016(4) -0.0026(3) -0.0001(3)
N1 0.0217(14) 0.0259(14) 0.0255(14) -0.0045(11) -0.0032(11) 0.0058(11)
N2 0.0212(14) 0.0237(14) 0.0456(18) 0.0011(13) -0.0095(13) 0.0012(11)
N3 0.0199(13) 0.0279(14) 0.0241(14) -0.0010(11) -0.0034(11) -0.0004(11)
O1 0.0386(15) 0.0348(14) 0.0597(18) -0.0183(13) -0.0100(13) 0.0068(11)
O2 0.0486(16) 0.0467(16) 0.0422(16) 0.0129(13) 0.0030(13) 0.0090(13)
O3 0.0231(13) 0.0444(15) 0.0641(18) -0.0248(13) -0.0092(12) 0.0057(11)
O4 0.0355(14) 0.0423(14) 0.0274(13) 0.0097(11) -0.0082(10) -0.0095(11)
O5 0.0192(11) 0.0456(14) 0.0296(13) 0.0107(11) -0.0063(9) -0.0042(10)
O6 0.0325(13) 0.0484(15) 0.0315(13) -0.0039(11) -0.0059(11) -0.0112(11)
O7 0.0318(13) 0.0283(12) 0.0327(13) -0.0061(10) -0.0018(10) 0.0008(10)
O8 0.0271(13) 0.0459(15) 0.0381(14) 0.0103(12) -0.0061(10) 0.0056(11)
O9 0.0274(13) 0.0497(16) 0.0417(15) -0.0208(12) -0.0106(11) 0.0115(11)
O10 0.0224(12) 0.0511(15) 0.0262(12) 0.0077(11) -0.0003(9) 0.0049(11)
O11 0.0300(13) 0.0300(13) 0.0338(13) 0.0047(10) -0.0120(10) -0.0030(10)
O12 0.0198(11) 0.0340(13) 0.0326(13) -0.0111(10) -0.0068(9) 0.0048(9)
O13 0.0336(14) 0.0388(14) 0.0440(15) -0.0122(12) -0.0150(11) 0.0107(11)
O14 0.0230(12) 0.0519(16) 0.0365(14) 0.0049(12) -0.0021(10) 0.0011(11)
O15 0.0307(13) 0.0355(14) 0.0418(15) 0.0078(11) -0.0134(11) -0.0066(11)
O16 0.0207(11) 0.0336(13) 0.0256(12) 0.0033(10) -0.0042(9) -0.0008(9)
O17 0.0190(11) 0.0319(12) 0.0233(12) -0.0047(9) -0.0031(9) -0.0014(9)
O18 0.0232(11) 0.0299(12) 0.0286(12) -0.0035(10) -0.0068(9) 0.0015(9)
S1 0.0244(4) 0.0257(4) 0.0396(5) -0.0037(4) -0.0048(4) 0.0029(3)
S2 0.0232(4) 0.0352(5) 0.0223(4) 0.0026(3) -0.0048(3) -0.0076(3)
S3 0.0209(4) 0.0275(4) 0.0256(4) -0.0027(3) -0.0040(3) 0.0042(3)
F1 0.0508(14) 0.0546(15) 0.0734(17) -0.0106(13) -0.0022(12) -0.0223(12)
F2 0.120(2) 0.0494(15) 0.0588(17) 0.0260(13) -0.0133(16) -0.0016(15)
F3 0.0537(15) 0.0718(17) 0.0748(18) -0.0021(14) 0.0281(14) -0.0045(13)
F4 0.0585(15) 0.0529(15) 0.0604(16) -0.0206(12) 0.0050(12) -0.0065(12)
F5 0.0412(13) 0.0803(18) 0.0532(15) -0.0031(13) 0.0199(11) -0.0107(12)
F6 0.0405(13) 0.0708(17) 0.0630(16) 0.0106(13) -0.0004(12) 0.0187(12)
F7 0.0669(17) 0.0646(16) 0.0660(17) -0.0107(13) 0.0348(14) -0.0153(13)
F8 0.096(2) 0.0438(14) 0.0496(15) 0.0186(11) -0.0329(14) -0.0239(13)
F9 0.0548(14) 0.0464(13) 0.0462(13) -0.0038(11) -0.0152(11) -0.0205(11)
C1 0.039(2) 0.037(2) 0.036(2) 0.0091(17) 0.0064(17) 0.0034(16)
C2 0.043(2) 0.038(2) 0.0293(19) -0.0063(16) 0.0047(16) -0.0151(17)
C3 0.038(2) 0.061(3) 0.029(2) 0.0070(19) -0.0036(16) -0.0072(19)
C4 0.039(2) 0.067(3) 0.028(2) 0.0012(19) -0.0051(16) -0.009(2)
C5 0.065(3) 0.040(2) 0.035(2) -0.0154(18) 0.013(2) -0.019(2)
C6 0.049(2) 0.037(2) 0.053(3) 0.0132(19) 0.016(2) 0.0072(18)
C7 0.047(2) 0.032(2) 0.043(2) 0.0026(17) -0.0030(18) -0.0013(17)
C8 0.0353(19) 0.0318(19) 0.0269(18) 0.0017(15) -0.0084(14) 0.0066(15)
C9 0.0340(19) 0.0250(18) 0.038(2) -0.0040(15) -0.0050(15) -0.0041(14)
C10 0.055(2) 0.0190(17) 0.044(2) 0.0086(15) -0.0077(18) 0.0036(16)
C11 0.033(2) 0.047(2) 0.039(2) -0.0001(18) 0.0050(17) -0.0047(17)
C12 0.044(2) 0.037(2) 0.030(2) 0.0002(16) -0.0074(17) -0.0067(17)
C13 0.0261(18) 0.063(3) 0.0262(19) 0.0049(17) 0.0034(14) 0.0039(17)
C14 0.0201(16) 0.041(2) 0.0311(19) 0.0046(15) 0.0034(14) 0.0038(14)
C15 0.0311(19) 0.036(2) 0.037(2) 0.0168(16) -0.0048(15) -0.0017(15)
C16 0.0292(18) 0.0260(17) 0.0278(18) 0.0033(14) -0.0077(14) 0.0047(14)
C17 0.0305(19) 0.0267(18) 0.056(2) -0.0164(17) -0.0127(17) 0.0055(15)
C18 0.0275(18) 0.0311(19) 0.040(2) -0.0151(16) -0.0087(15) 0.0063(15)
C19 0.027(2) 0.100(4) 0.056(3) 0.008(3) -0.0007(19) -0.018(2)
C20 0.084(3) 0.041(2) 0.048(3) 0.009(2) 0.018(2) -0.012(2)
C21 0.046(2) 0.050(2) 0.031(2) -0.0005(18) 0.0073(17) -0.0060(18)
C22 0.078(3) 0.062(3) 0.070(3) -0.040(3) -0.053(3) 0.031(3)
C23 0.064(3) 0.039(2) 0.051(3) -0.0090(19) -0.018(2) 0.016(2)
C24 0.113(5) 0.074(3) 0.053(3) -0.028(3) 0.034(3) -0.018(3)
C25 0.034(2) 0.045(2) 0.040(2) 0.0057(18) -0.0070(16) 0.0085(17)
C26 0.033(2) 0.043(2) 0.039(2) 0.0084(17) 0.0006(16) 0.0018(16)
C27 0.043(2) 0.0277(18) 0.037(2) 0.0009(16) -0.0024(16) 0.0054(16)
C28 0.036(2) 0.040(2) 0.036(2) -0.0093(17) -0.0091(16) 0.0024(16)
C29 0.0333(19) 0.0236(18) 0.052(2) -0.0081(16) -0.0160(17) -0.0017(15)
C30 0.0271(19) 0.050(2) 0.043(2) -0.0055(18) 0.0045(16) -0.0045(16)
C31 0.0252(18) 0.042(2) 0.056(3) -0.0032(19) 0.0025(17) 0.0002(16)
C32 0.0301(19) 0.0248(18) 0.065(3) 0.0075(18) -0.0036(18) -0.0006(15)
C33 0.041(2) 0.0174(16) 0.049(2) 0.0026(15) -0.0146(17) -0.0011(15)
C34 0.041(2) 0.059(3) 0.041(2) 0.009(2) 0.0020(18) -0.0142(19)
C35 0.059(3) 0.038(2) 0.054(3) 0.003(2) 0.009(2) 0.001(2)
C36 0.034(2) 0.057(3) 0.059(3) 0.023(2) 0.0009(19) 0.0105(19)
C37 0.059(3) 0.038(2) 0.029(2) -0.0019(16) 0.0033(18) 0.0012(19)
C38 0.026(2) 0.080(3) 0.045(2) 0.001(2) 0.0016(17) -0.003(2)
C39 0.063(3) 0.036(2) 0.040(2) 0.0003(18) 0.007(2) -0.0119(19)
C40 0.047(3) 0.108(4) 0.085(4) -0.052(3) -0.023(3) 0.002(3)
C41 0.070(3) 0.054(3) 0.059(3) -0.019(2) -0.003(2) 0.009(2)
C42 0.194(7) 0.081(4) 0.043(3) -0.015(3) 0.039(4) -0.032(4)
C43 0.0236(17) 0.0309(18) 0.0280(18) 0.0044(14) -0.0034(14) -0.0031(14)
C44 0.0243(17) 0.0343(19) 0.0247(17) 0.0026(14) -0.0040(13) 0.0002(14)
C45 0.0164(15) 0.0317(18) 0.0297(18) -0.0044(14) -0.0032(13) 0.0000(13)
C46 0.0169(15) 0.0354(18) 0.0201(16) -0.0025(14) -0.0019(12) -0.0002(13)
C47 0.0290(18) 0.0273(18) 0.0331(19) -0.0072(15) -0.0074(14) -0.0012(14)
C48 0.0261(17) 0.0251(17) 0.0340(19) -0.0085(14) -0.0077(14) -0.0034(13)
C49 0.042(2) 0.044(2) 0.035(2) 0.0070(17) -0.0096(17) -0.0107(18)
C50 0.045(3) 0.156(6) 0.086(4) 0.078(4) 0.025(3) 0.010(3)
C51 0.145(5) 0.037(3) 0.086(4) 0.020(2) -0.074(4) -0.034(3)
C52 0.088(5) 0.186(8) 0.280(10) -0.202(8) 0.086(6) -0.050(5)
C53 0.039(3) 0.164(6) 0.074(4) -0.024(4) -0.004(2) 0.051(3)
C54 0.0230(18) 0.045(2) 0.050(2) -0.0172(18) -0.0006(16) 0.0034(16)
C55 0.0227(17) 0.042(2) 0.035(2) -0.0054(16) -0.0015(14) -0.0053(15)
C56 0.046(2) 0.036(2) 0.051(2) 0.0128(18) -0.0136(19) -0.0080(18)
C57 0.083(4) 0.172(7) 0.065(4) 0.035(4) 0.044(3) 0.052(4)

loop_
_atom_type_symbol
_atom_type_description
_atom_type_scat_dispersion_real
_atom_type_scat_dispersion_imag
_atom_type_scat_source
C C 0.0033 0.0016 'International Tables Vol C Tables 4.2.6.8 and 6.1.1.4'
H H 0.0000 0.0000 'International Tables Vol C Tables 4.2.6.8 and 6.1.1.4'
N N 0.0061 0.0033 'International Tables Vol C Tables 4.2.6.8 and 6.1.1.4'
O O 0.0106 0.0060 'International Tables Vol C Tables 4.2.6.8 and 6.1.1.4'
F F 0.0171 0.0103 'International Tables Vol C Tables 4.2.6.8 and 6.1.1.4'
Si Si 0.0817 0.0704 'International Tables Vol C Tables 4.2.6.8 and 6.1.1.4'
S S 0.1246 0.1234 'International Tables Vol C Tables 4.2.6.8 and 6.1.1.4'

loop_
_geom_angle_atom_site_label_1
_geom_angle_atom_site_label_2
_geom_angle_atom_site_label_3
_geom_angle
_geom_angle_site_symmetry_1
_geom_angle_site_symmetry_3
Si5 Si1 Si3 105.74(5) . .
Si5 Si1 Si4 107.83(5) . .
Si3 Si1 Si4 113.22(5) . .
Si5 Si1 Si2 104.44(4) . .
Si3 Si1 Si2 111.95(5) . .
Si4 Si1 Si2 112.90(5) . .
C26 Si2 C27 108.90(17) . .
C26 Si2 C25 109.28(16) . .
C27 Si2 C25 108.73(17) . .
C26 Si2 Si1 110.67(12) . .
C27 Si2 Si1 110.29(11) . .
C25 Si2 Si1 108.94(13) . .
C21 Si3 C20 108.70(19) . .
C21 Si3 C19 108.0(2) . .
C20 Si3 C19 109.6(2) . .
C21 Si3 Si1 109.30(12) . .
C20 Si3 Si1 110.19(14) . .
C19 Si3 Si1 111.04(14) . .
C22 Si4 C24 108.7(3) . .
C22 Si4 C23 109.0(2) . .
C24 Si4 C23 108.8(2) . .
C22 Si4 Si1 109.39(14) . .
C24 Si4 Si1 110.45(15) . .
C23 Si4 Si1 110.52(13) . .
O11 Si5 O10 106.94(12) . .
O11 Si5 O12 106.44(12) . .
O10 Si5 O12 106.23(12) . .
O11 Si5 Si1 114.46(9) . .
O10 Si5 Si1 110.40(9) . .
O12 Si5 Si1 111.91(8) . .
Si10 Si6 Si8 105.17(5) . .
Si10 Si6 Si7 107.26(5) . .
Si8 Si6 Si7 112.98(5) . .
Si10 Si6 Si9 103.93(5) . .
Si8 Si6 Si9 110.84(5) . .
Si7 Si6 Si9 115.62(5) . .
C34 Si7 C35 108.61(19) . .
C34 Si7 C36 109.70(18) . .
C35 Si7 C36 109.6(2) . .
C34 Si7 Si6 109.29(14) . .
C35 Si7 Si6 109.42(13) . .
C36 Si7 Si6 110.21(14) . .
C37 Si8 C39 109.14(17) . .
C37 Si8 C38 108.53(19) . .
C39 Si8 C38 109.5(2) . .
C37 Si8 Si6 109.30(13) . .
C39 Si8 Si6 110.20(13) . .
C38 Si8 Si6 110.15(13) . .
C42 Si9 C41 109.1(3) . .
C42 Si9 C40 110.3(3) . .
C41 Si9 C40 107.1(2) . .
C42 Si9 Si6 111.69(18) . .
C41 Si9 Si6 110.28(14) . .
C40 Si9 Si6 108.22(15) . .
O15 Si10 O14 107.94(13) . .
O15 Si10 O13 106.92(13) . .
O14 Si10 O13 106.12(14) . .
O15 Si10 Si6 109.81(9) . .
O14 Si10 Si6 110.23(9) . .
O13 Si10 Si6 115.48(9) . .
Si15 Si11 Si13 109.43(5) . .
Si15 Si11 Si12 105.22(5) . .
Si13 Si11 Si12 110.72(5) . .
Si15 Si11 Si14 103.71(4) . .
Si13 Si11 Si14 113.40(5) . .
Si12 Si11 Si14 113.73(5) . .
C50 Si12 C49 109.9(2) . .
C50 Si12 C51 108.4(3) . .
C49 Si12 C51 108.8(2) . .
C50 Si12 Si11 110.88(16) . .
C49 Si12 Si11 109.22(12) . .
C51 Si12 Si11 109.62(18) . .
C52 Si13 C53 112.3(4) . .
C52 Si13 C57 109.6(4) . .
C53 Si13 C57 104.0(3) . .
C52 Si13 Si11 110.91(19) . .
C53 Si13 Si11 109.90(16) . .
C57 Si13 Si11 109.89(17) . .
C56 Si14 C54 109.19(18) . .
C56 Si14 C55 108.79(17) . .
C54 Si14 C55 109.36(15) . .
C56 Si14 Si11 109.36(13) . .
C54 Si14 Si11 110.29(12) . .
C55 Si14 Si11 109.83(12) . .
O17 Si15 O16 106.32(11) . .
O17 Si15 O18 107.57(11) . .
O16 Si15 O18 106.34(12) . .
O17 Si15 Si11 108.46(8) . .
O16 Si15 Si11 114.50(8) . .
O18 Si15 Si11 113.24(9) . .
C18 N1 C16 116.8(3) . .
C18 N1 C14 115.3(3) . .
C16 N1 C14 115.8(2) . .
C29 N2 C33 116.4(3) . .
C29 N2 C31 117.1(3) . .
C33 N2 C31 114.0(3) . .
C48 N3 C44 115.6(2) . .
C48 N3 C45 115.9(2) . .
C44 N3 C45 116.2(2) . .
C13 O10 Si5 123.7(2) . .
C15 O11 Si5 123.0(2) . .
C17 O12 Si5 123.2(2) . .
C28 O13 Si10 123.4(2) . .
C30 O14 Si10 124.4(2) . .
C32 O15 Si10 124.6(2) . .
C43 O16 Si15 122.2(2) . .
C46 O17 Si15 123.07(19) . .
C47 O18 Si15 122.5(2) . .
O2 S1 O1 116.64(16) . .
O2 S1 O3 114.99(16) . .
O1 S1 O3 113.50(14) . .
O2 S1 C7 103.52(17) . .
O1 S1 C7 103.83(17) . .
O3 S1 C7 101.80(17) . .
O6 S2 O4 116.64(15) . .
O6 S2 O5 114.46(14) . .
O4 S2 O5 113.59(13) . .
O6 S2 C11 104.12(16) . .
O4 S2 C11 103.70(16) . .
O5 S2 C11 101.92(16) . .
O8 S3 O7 116.63(14) . .
O8 S3 O9 114.30(15) . .
O7 S3 O9 113.83(13) . .
O8 S3 C12 103.63(16) . .
O7 S3 C12 103.65(15) . .
O9 S3 C12 102.39(17) . .
C4 C1 C2 119.7(4) . .
C3 C2 C1 120.4(3) . .
C2 C3 C6 120.3(4) . .
C1 C4 C5 120.6(4) . .
C4 C5 C6 119.6(3) . .
C3 C6 C5 119.4(4) . .
F3 C7 F2 107.1(3) . .
F3 C7 F1 107.9(3) . .
F2 C7 F1 107.5(3) . .
F3 C7 S1 111.7(3) . .
F2 C7 S1 111.1(3) . .
F1 C7 S1 111.3(3) . .
C9 C8 C10 119.8(3) . .
C8 C9 C10 119.8(3) . 3_666
C9 C10 C8 120.3(3) 3_666 .
F5 C11 F6 108.1(3) . .
F5 C11 F4 107.0(3) . .
F6 C11 F4 107.8(3) . .
F5 C11 S2 111.8(3) . .
F6 C11 S2 111.3(3) . .
F4 C11 S2 110.7(2) . .
F7 C12 F9 108.1(3) . .
F7 C12 F8 108.0(3) . .
F9 C12 F8 107.2(3) . .
F7 C12 S3 112.5(3) . .
F9 C12 S3 111.0(2) . .
F8 C12 S3 109.9(3) . .
O10 C13 C14 115.8(3) . .
C13 C14 N1 118.0(3) . .
O11 C15 C16 116.1(3) . .
C15 C16 N1 118.4(3) . .
O12 C17 C18 114.9(3) . .
N1 C18 C17 118.3(3) . .
O13 C28 C29 117.8(3) . .
C28 C29 N2 119.8(3) . .
O14 C30 C31 118.2(3) . .
C30 C31 N2 118.9(3) . .
O15 C32 C33 116.9(3) . .
C32 C33 N2 118.6(3) . .
O16 C43 C44 114.5(3) . .
C43 C44 N3 117.3(3) . .
C46 C45 N3 117.9(2) . .
O17 C46 C45 114.8(3) . .
O18 C47 C48 114.7(3) . .
N3 C48 C47 118.6(3) . .

loop_
_geom_bond_atom_site_label_1
_geom_bond_atom_site_label_2
_geom_bond_distance
_geom_bond_site_symmetry_2
Si1 Si5 2.3072(12) .
Si1 Si3 2.3439(13) .
Si1 Si4 2.3485(13) .
Si1 Si2 2.3487(13) .
Si2 C26 1.868(4) .
Si2 C27 1.868(3) .
Si2 C25 1.884(3) .
Si3 C21 1.861(4) .
Si3 C20 1.867(4) .
Si3 C19 1.872(4) .
Si4 C22 1.865(4) .
Si4 C24 1.866(5) .
Si4 C23 1.866(4) .
Si5 O11 1.637(2) .
Si5 O10 1.640(2) .
Si5 O12 1.645(2) .
Si6 Si10 2.3010(12) .
Si6 Si8 2.3408(13) .
Si6 Si7 2.3477(14) .
Si6 Si9 2.3487(14) .
Si7 C34 1.865(4) .
Si7 C35 1.867(4) .
Si7 C36 1.881(4) .
Si8 C37 1.870(4) .
Si8 C39 1.876(4) .
Si8 C38 1.877(4) .
Si9 C42 1.844(5) .
Si9 C41 1.853(4) .
Si9 C40 1.883(4) .
Si10 O15 1.624(2) .
Si10 O14 1.641(2) .
Si10 O13 1.645(2) .
Si11 Si15 2.3038(12) .
Si11 Si13 2.3384(13) .
Si11 Si12 2.3439(13) .
Si11 Si14 2.3506(13) .
Si12 C50 1.859(5) .
Si12 C49 1.866(3) .
Si12 C51 1.873(5) .
Si13 C52 1.807(5) .
Si13 C53 1.846(4) .
Si13 C57 1.883(6) .
Si14 C56 1.866(4) .
Si14 C54 1.867(3) .
Si14 C55 1.883(3) .
Si15 O17 1.635(2) .
Si15 O16 1.645(2) .
Si15 O18 1.649(2) .
N1 C18 1.503(4) .
N1 C16 1.512(4) .
N1 C14 1.526(4) .
N2 C29 1.510(4) .
N2 C33 1.513(4) .
N2 C31 1.519(5) .
N3 C48 1.510(4) .
N3 C44 1.518(4) .
N3 C45 1.526(4) .
O1 S1 1.438(3) .
O2 S1 1.422(3) .
O3 S1 1.452(2) .
O4 S2 1.436(2) .
O5 S2 1.454(2) .
O6 S2 1.431(2) .
O7 S3 1.437(2) .
O8 S3 1.430(2) .
O9 S3 1.447(2) .
O10 C13 1.414(4) .
O11 C15 1.416(4) .
O12 C17 1.411(4) .
O13 C28 1.398(4) .
O14 C30 1.402(4) .
O15 C32 1.384(4) .
O16 C43 1.423(4) .
O17 C46 1.425(3) .
O18 C47 1.421(4) .
S1 C7 1.813(4) .
S2 C11 1.819(4) .
S3 C12 1.824(4) .
F1 C7 1.327(4) .
F2 C7 1.325(4) .
F3 C7 1.324(4) .
F4 C11 1.337(4) .
F5 C11 1.330(4) .
F6 C11 1.332(4) .
F7 C12 1.307(4) .
F8 C12 1.338(4) .
F9 C12 1.329(4) .
C1 C4 1.367(5) .
C1 C2 1.375(5) .
C2 C3 1.360(5) .
C3 C6 1.376(5) .
C4 C5 1.368(6) .
C5 C6 1.391(6) .
C8 C9 1.365(5) .
C8 C10 1.374(5) .
C9 C10 1.374(5) 3_666
C10 C9 1.374(5) 3_666
C13 C14 1.497(5) .
C15 C16 1.498(4) .
C17 C18 1.508(4) .
C28 C29 1.494(5) .
C30 C31 1.474(5) .
C32 C33 1.510(5) .
C43 C44 1.513(4) .
C45 C46 1.511(4) .
C47 C48 1.514(4) .

loop_
_geom_torsion_atom_site_label_1
_geom_torsion_atom_site_label_2
_geom_torsion_atom_site_label_3
_geom_torsion_atom_site_label_4
_geom_torsion
_geom_torsion_site_symmetry_4
Si5 Si1 Si2 C26 -63.66(13) .
Si3 Si1 Si2 C26 -177.60(13) .
Si4 Si1 Si2 C26 53.22(14) .
Si5 Si1 Si2 C27 56.91(13) .
Si3 Si1 Si2 C27 -57.04(13) .
Si4 Si1 Si2 C27 173.79(13) .
Si5 Si1 Si2 C25 176.17(13) .
Si3 Si1 Si2 C25 62.23(14) .
Si4 Si1 Si2 C25 -66.95(14) .
Si5 Si1 Si3 C21 -54.35(14) .
Si4 Si1 Si3 C21 -172.21(14) .
Si2 Si1 Si3 C21 58.78(14) .
Si5 Si1 Si3 C20 65.04(16) .
Si4 Si1 Si3 C20 -52.82(17) .
Si2 Si1 Si3 C20 178.17(16) .
Si5 Si1 Si3 C19 -173.39(18) .
Si4 Si1 Si3 C19 68.75(18) .
Si2 Si1 Si3 C19 -60.26(18) .
Si5 Si1 Si4 C22 177.8(2) .
Si3 Si1 Si4 C22 -65.6(2) .
Si2 Si1 Si4 C22 62.9(2) .
Si5 Si1 Si4 C24 58.2(2) .
Si3 Si1 Si4 C24 174.9(2) .
Si2 Si1 Si4 C24 -56.6(2) .
Si5 Si1 Si4 C23 -62.24(16) .
Si3 Si1 Si4 C23 54.39(16) .
Si2 Si1 Si4 C23 -177.09(16) .
Si3 Si1 Si5 O11 -57.20(11) .
Si4 Si1 Si5 O11 64.21(11) .
Si2 Si1 Si5 O11 -175.47(10) .
Si3 Si1 Si5 O10 -177.91(10) .
Si4 Si1 Si5 O10 -56.50(11) .
Si2 Si1 Si5 O10 63.82(11) .
Si3 Si1 Si5 O12 64.01(11) .
Si4 Si1 Si5 O12 -174.59(10) .
Si2 Si1 Si5 O12 -54.27(11) .
Si10 Si6 Si7 C34 61.80(14) .
Si8 Si6 Si7 C34 177.22(14) .
Si9 Si6 Si7 C34 -53.58(14) .
Si10 Si6 Si7 C35 -57.02(15) .
Si8 Si6 Si7 C35 58.41(15) .
Si9 Si6 Si7 C35 -172.39(14) .
Si10 Si6 Si7 C36 -177.58(15) .
Si8 Si6 Si7 C36 -62.15(16) .
Si9 Si6 Si7 C36 67.04(16) .
Si10 Si6 Si8 C37 53.57(14) .
Si7 Si6 Si8 C37 -63.11(14) .
Si9 Si6 Si8 C37 165.29(13) .
Si10 Si6 Si8 C39 -66.37(14) .
Si7 Si6 Si8 C39 176.95(14) .
Si9 Si6 Si8 C39 45.35(15) .
Si10 Si6 Si8 C38 172.73(15) .
Si7 Si6 Si8 C38 56.05(16) .
Si9 Si6 Si8 C38 -75.55(16) .
Si10 Si6 Si9 C42 -84.6(3) .
Si8 Si6 Si9 C42 162.9(3) .
Si7 Si6 Si9 C42 32.7(3) .
Si10 Si6 Si9 C41 36.99(18) .
Si8 Si6 Si9 C41 -75.52(18) .
Si7 Si6 Si9 C41 154.25(17) .
Si10 Si6 Si9 C40 153.9(2) .
Si8 Si6 Si9 C40 41.4(2) .
Si7 Si6 Si9 C40 -88.9(2) .
Si8 Si6 Si10 O15 41.38(11) .
Si7 Si6 Si10 O15 161.89(11) .
Si9 Si6 Si10 O15 -75.18(11) .
Si8 Si6 Si10 O14 160.17(11) .
Si7 Si6 Si10 O14 -79.31(11) .
Si9 Si6 Si10 O14 43.62(11) .
Si8 Si6 Si10 O13 -79.59(12) .
Si7 Si6 Si10 O13 40.93(12) .
Si9 Si6 Si10 O13 163.85(12) .
Si15 Si11 Si12 C50 48.9(2) .
Si13 Si11 Si12 C50 167.0(2) .
Si14 Si11 Si12 C50 -63.9(2) .
Si15 Si11 Si12 C49 170.13(14) .
Si13 Si11 Si12 C49 -71.74(15) .
Si14 Si11 Si12 C49 57.31(15) .
Si15 Si11 Si12 C51 -70.8(2) .
Si13 Si11 Si12 C51 47.3(2) .
Si14 Si11 Si12 C51 176.4(2) .
Si15 Si11 Si13 C52 43.7(4) .
Si12 Si11 Si13 C52 -71.8(4) .
Si14 Si11 Si13 C52 159.0(4) .
Si15 Si11 Si13 C53 168.4(2) .
Si12 Si11 Si13 C53 52.9(2) .
Si14 Si11 Si13 C53 -76.3(2) .
Si15 Si11 Si13 C57 -77.7(2) .
Si12 Si11 Si13 C57 166.8(2) .
Si14 Si11 Si13 C57 37.6(2) .
Si15 Si11 Si14 C56 49.50(14) .
Si13 Si11 Si14 C56 -69.09(14) .
Si12 Si11 Si14 C56 163.23(14) .
Si15 Si11 Si14 C54 -70.59(13) .
Si13 Si11 Si14 C54 170.82(13) .
Si12 Si11 Si14 C54 43.14(13) .
Si15 Si11 Si14 C55 168.82(12) .
Si13 Si11 Si14 C55 50.22(13) .
Si12 Si11 Si14 C55 -77.46(13) .
Si13 Si11 Si15 O17 172.56(9) .
Si12 Si11 Si15 O17 -68.45(10) .
Si14 Si11 Si15 O17 51.26(10) .
Si13 Si11 Si15 O16 54.02(11) .
Si12 Si11 Si15 O16 173.02(10) .
Si14 Si11 Si15 O16 -67.27(10) .
Si13 Si11 Si15 O18 -68.13(11) .
Si12 Si11 Si15 O18 50.87(10) .
Si14 Si11 Si15 O18 170.58(9) .
O11 Si5 O10 C13 19.2(3) .
O12 Si5 O10 C13 -94.2(3) .
Si1 Si5 O10 C13 144.3(2) .
O10 Si5 O11 C15 -93.9(3) .
O12 Si5 O11 C15 19.4(3) .
Si1 Si5 O11 C15 143.5(2) .
O11 Si5 O12 C17 -96.3(3) .
O10 Si5 O12 C17 17.4(3) .
Si1 Si5 O12 C17 138.0(2) .
O15 Si10 O13 C28 20.2(3) .
O14 Si10 O13 C28 -94.8(3) .
Si6 Si10 O13 C28 142.7(2) .
O15 Si10 O14 C30 -89.7(3) .
O13 Si10 O14 C30 24.6(3) .
Si6 Si10 O14 C30 150.3(2) .
O14 Si10 O15 C32 18.1(3) .
O13 Si10 O15 C32 -95.7(3) .
Si6 Si10 O15 C32 138.3(2) .
O17 Si15 O16 C43 18.0(2) .
O18 Si15 O16 C43 -96.4(2) .
Si11 Si15 O16 C43 137.8(2) .
O16 Si15 O17 C46 -96.1(2) .
O18 Si15 O17 C46 17.5(2) .
Si11 Si15 O17 C46 140.3(2) .
O17 Si15 O18 C47 -94.6(2) .
O16 Si15 O18 C47 19.0(3) .
Si11 Si15 O18 C47 145.6(2) .
C4 C1 C2 C3 -0.4(5) .
C1 C2 C3 C6 0.1(6) .
C2 C1 C4 C5 0.4(6) .
C1 C4 C5 C6 -0.2(6) .
C2 C3 C6 C5 0.1(6) .
C4 C5 C6 C3 0.0(6) .
O2 S1 C7 F3 -60.1(3) .
O1 S1 C7 F3 62.2(3) .
O3 S1 C7 F3 -179.7(3) .
O2 S1 C7 F2 -179.6(3) .
O1 S1 C7 F2 -57.3(3) .
O3 S1 C7 F2 60.8(3) .
O2 S1 C7 F1 60.6(3) .
O1 S1 C7 F1 -177.1(3) .
O3 S1 C7 F1 -59.0(3) .
C10 C8 C9 C10 -0.1(6) 3_666
C9 C8 C10 C9 0.1(6) 3_666
O6 S2 C11 F5 -64.3(3) .
O4 S2 C11 F5 58.2(3) .
O5 S2 C11 F5 176.4(2) .
O6 S2 C11 F6 56.7(3) .
O4 S2 C11 F6 179.2(2) .
O5 S2 C11 F6 -62.6(3) .
O6 S2 C11 F4 176.6(2) .
O4 S2 C11 F4 -60.9(3) .
O5 S2 C11 F4 57.3(3) .
O8 S3 C12 F7 -61.6(3) .
O7 S3 C12 F7 60.7(3) .
O9 S3 C12 F7 179.3(3) .
O8 S3 C12 F9 59.7(3) .
O7 S3 C12 F9 -178.0(2) .
O9 S3 C12 F9 -59.4(3) .
O8 S3 C12 F8 178.1(2) .
O7 S3 C12 F8 -59.7(3) .
O9 S3 C12 F8 58.9(3) .
Si5 O10 C13 C14 77.6(4) .
O10 C13 C14 N1 -65.0(4) .
C18 N1 C14 C13 97.0(4) .
C16 N1 C14 C13 -44.5(4) .
Si5 O11 C15 C16 77.0(4) .
O11 C15 C16 N1 -65.8(4) .
C18 N1 C16 C15 -44.2(4) .
C14 N1 C16 C15 96.7(3) .
Si5 O12 C17 C18 79.1(4) .
C16 N1 C18 C17 95.8(4) .
C14 N1 C18 C17 -45.3(4) .
O12 C17 C18 N1 -65.4(4) .
Si10 O13 C28 C29 74.1(4) .
O13 C28 C29 N2 -61.8(5) .
C33 N2 C29 C28 -46.9(4) .
C31 N2 C29 C28 93.0(4) .
Si10 O14 C30 C31 72.4(4) .
O14 C30 C31 N2 -64.2(5) .
C29 N2 C31 C30 -43.4(4) .
C33 N2 C31 C30 97.4(4) .
Si10 O15 C32 C33 76.6(4) .
O15 C32 C33 N2 -61.5(5) .
C29 N2 C33 C32 93.5(4) .
C31 N2 C33 C32 -47.6(4) .
Si15 O16 C43 C44 80.3(3) .
O16 C43 C44 N3 -67.9(4) .
C48 N3 C44 C43 97.5(3) .
C45 N3 C44 C43 -43.5(4) .
C48 N3 C45 C46 -44.3(4) .
C44 N3 C45 C46 96.5(3) .
Si15 O17 C46 C45 79.2(3) .
N3 C45 C46 O17 -65.6(4) .
Si15 O18 C47 C48 78.1(3) .
C44 N3 C48 C47 -43.7(4) .
C45 N3 C48 C47 97.3(3) .
O18 C47 C48 N3 -66.9(4) .

loop_
_platon_squeeze_void_nr
_platon_squeeze_void_average_x
_platon_squeeze_void_average_y
_platon_squeeze_void_average_z
_platon_squeeze_void_volume
_platon_squeeze_void_count_electrons
_platon_squeeze_void_content
1 0.921 0.000 0.167 13 1 ' '
2 0.079 0.000 0.833 13 1 ' '
3 0.937 0.022 0.125 6 0 ' '
4 1.010 0.023 0.143 6 1 ' '
5 0.688 0.105 0.685 27 1 ' '
6 0.039 0.175 0.528 29 3 ' '
7 0.237 0.156 0.601 15 1 ' '
8 0.917 0.164 0.770 10 1 ' '
9 0.946 0.179 0.816 9 1 ' '
10 0.472 0.195 0.375 13 0 ' '
11 0.778 0.214 0.737 12 0 ' '
12 0.039 0.325 0.029 29 3 ' '
13 0.776 0.288 0.237 12 0 ' '
14 0.472 0.304 0.875 13 0 ' '
15 0.687 0.396 0.185 27 1 ' '
16 0.917 0.336 0.270 10 1 ' '
17 0.946 0.321 0.316 8 1 ' '
18 0.237 0.344 0.101 15 1 ' '
19 0.935 0.479 0.627 7 1 ' '
20 1.003 0.479 0.646 7 1 ' '
21 0.079 0.500 0.333 13 1 ' '
22 0.915 0.502 0.669 11 1 ' '
23 0.001 0.523 0.360 7 1 ' '
24 0.074 0.522 0.378 5 0 ' '
25 0.312 0.605 0.814 28 1 ' '
26 0.960 0.677 0.971 28 3 ' '
27 0.763 0.656 0.899 15 1 ' '
28 0.083 0.664 0.730 11 1 ' '
29 0.054 0.679 0.684 8 1 ' '
30 0.528 0.695 0.125 13 0 ' '
31 0.222 0.713 0.763 11 0 ' '
32 0.960 0.822 0.471 28 3 ' '
33 0.223 0.788 0.263 11 0 ' '
34 0.528 0.805 0.625 13 0 ' '
35 0.056 0.823 0.186 9 1 ' '
36 0.084 0.835 0.232 10 1 ' '
37 0.312 0.896 0.315 27 1 ' '
38 0.763 0.844 0.399 15 1 ' '
39 0.001 0.977 0.860 7 1 ' '
40 0.074 0.978 0.878 5 1 ' '
